data_4326680
loop_
_publ_author_name
'Celedonio M. Alvarez'
'M. Angeles Alvarez'
'M. Esther Garc\'ia'
'Roc\'io Gonz\'alez'
'Alberto Ramos'
'Miguel A. Ruiz'

_publ_section_title
;
 Synthesis and Decarbonylation Reactions of the Triiron Phosphinidene
 Complex [Fe3Cp3(\m-H)(\m3-PPh)(CO)4]: Easy Cleavage and Formation of P-H
 and Fe-Fe Bonds
;
_journal_name_full 'Inorganic Chemistry'
_journal_page_first 10937
_journal_page_last 10948
_journal_paper_doi 10.1021/ic201491v
_journal_volume 50
_journal_year 2011
_chemical_compound_source 'synthesis as described'
_chemical_formula_moiety 'C24 H21 Fe3 O3 P1'
_chemical_formula_sum 'C24 H21 Fe3 O3 P'
_chemical_formula_weight 555.93
_chemical_name_systematic
;
 ?
;
_space_group_IT_number 2
_symmetry_cell_setting triclinic
_symmetry_Int_Tables_number 2
_symmetry_space_group_name_Hall '-P 1'
_symmetry_space_group_name_H-M 'P -1'
_atom_sites_solution_hydrogens geom
_atom_sites_solution_primary direct
_atom_sites_solution_secondary difmap
_audit_conform_dict_location ftp://ftp.iucr.org/pub/cif_core.dic
_audit_conform_dict_name cif_core.dic
_audit_conform_dict_version 2.3
_audit_creation_method 'WinGX routine CIF_UPDATE'
_cell_angle_alpha 78.704(2)
_cell_angle_beta 75.595(2)
_cell_angle_gamma 73.497(2)
_cell_formula_units_Z 2
_cell_length_a 8.6127(3)
_cell_length_b 9.3554(3)
_cell_length_c 14.2511(4)
_cell_measurement_reflns_used 3749
_cell_measurement_temperature 100(2)
_cell_measurement_theta_max 25.350
_cell_measurement_theta_min 0.407
_cell_measurement_wavelength 0.71073
_cell_volume 1056.63(6)
_computing_cell_refinement 'HKL Scalepack (Otwinowski & Minor, 1997)'
_computing_data_collection 'Collect (Bruker AXS BV, 1997-2004)'
_computing_data_reduction
;
 HKL Denzo and Scalepack (Otwinowski & Minor, 1997) 
;
_computing_molecular_graphics 'Ortep-3 for Windows (Farrugia, 1997)'
_computing_publication_material 'WinGX publication routines (Farrugia, 1999)'
_computing_structure_refinement 'SHELXL-97 (Sheldrick, 1997)'
_computing_structure_solution 'SHELXS-97 (Sheldrick, 1997)'
_diffrn_ambient_temperature 100(2)
_diffrn_measured_fraction_theta_full 0.993
_diffrn_measured_fraction_theta_max 0.993
_diffrn_measurement_device '90 mm CCD camera on \k-goniostat'
_diffrn_measurement_device_type KappaCCD
_diffrn_measurement_method CCD
_diffrn_radiation_monochromator 'horizontally mounted graphite crystal'
_diffrn_radiation_probe x-ray
_diffrn_radiation_source 'fine-focus sealed tube'
_diffrn_radiation_type MoK\a
_diffrn_radiation_wavelength 0.71073
_diffrn_reflns_av_R_equivalents 0.0229
_diffrn_reflns_av_unetI/netI 0.0173
_diffrn_reflns_limit_h_max 10
_diffrn_reflns_limit_h_min 0
_diffrn_reflns_limit_k_max 11
_diffrn_reflns_limit_k_min -10
_diffrn_reflns_limit_l_max 17
_diffrn_reflns_limit_l_min -16
_diffrn_reflns_number 15999
_diffrn_reflns_theta_full 25.33
_diffrn_reflns_theta_max 25.33
_diffrn_reflns_theta_min 2.29
_exptl_absorpt_coefficient_mu 2.133
_exptl_absorpt_correction_T_max 0.696
_exptl_absorpt_correction_T_min 0.516
_exptl_absorpt_correction_type multi-scan
_exptl_absorpt_process_details
;
 R.H. Blessing, Acta Cryst. (1995), A51, 33-38
;
_exptl_crystal_colour black
_exptl_crystal_density_diffrn 1.747
_exptl_crystal_description prism
_exptl_crystal_F_000 564
_exptl_crystal_size_max 0.32
_exptl_crystal_size_mid 0.3
_exptl_crystal_size_min 0.17
_refine_diff_density_max 0.386
_refine_diff_density_min -0.286
_refine_diff_density_rms 0.06
_refine_ls_extinction_method none
_refine_ls_goodness_of_fit_ref 1.114
_refine_ls_hydrogen_treatment mixed
_refine_ls_matrix_type full
_refine_ls_number_parameters 284
_refine_ls_number_reflns 3828
_refine_ls_number_restraints 0
_refine_ls_restrained_S_all 1.114
_refine_ls_R_factor_all 0.0232
_refine_ls_R_factor_gt 0.0218
_refine_ls_shift/su_max 0.001
_refine_ls_shift/su_mean 0
_refine_ls_structure_factor_coef Fsqd
_refine_ls_weighting_details 'calc w=1/[\s^2^(Fo^2^)+(0.0246P)^2^+0.7989P] where P=(Fo^2^+2Fc^2^)/3'
_refine_ls_weighting_scheme calc
_refine_ls_wR_factor_gt 0.0553
_refine_ls_wR_factor_ref 0.0561
_reflns_number_gt 3640
_reflns_number_total 3828
_reflns_threshold_expression >2sigma(I)
_cod_data_source_file ic201491v_si_001_2.cif
_cod_data_source_block compound5
_cod_database_code 4326680

loop_
_symmetry_equiv_pos_as_xyz
'x, y, z'
'-x, -y, -z'

loop_
_atom_site_label
_atom_site_type_symbol
_atom_site_fract_x
_atom_site_fract_y
_atom_site_fract_z
_atom_site_U_iso_or_equiv
_atom_site_adp_type
_atom_site_occupancy
_atom_site_symmetry_multiplicity
_atom_site_calc_flag
_atom_site_refinement_flags
Fe1 Fe 0.20617(3) 0.31001(3) 0.182219(18) 0.01487(8) Uani 1 1 d .
Fe2 Fe 0.22296(3) 0.31285(3) 0.362716(17) 0.01341(8) Uani 1 1 d .
Fe3 Fe 0.44765(3) 0.48838(3) 0.296070(18) 0.01561(8) Uani 1 1 d .
P1 P 0.42677(5) 0.29730(5) 0.23807(3) 0.01269(10) Uani 1 1 d .
O1 O 0.21405(19) 0.59282(16) 0.05777(11) 0.0304(3) Uani 1 1 d .
O2 O -0.06471(16) 0.51958(15) 0.29755(10) 0.0243(3) Uani 1 1 d .
O3 O 0.67315(19) 0.29868(17) 0.41807(11) 0.0328(3) Uani 1 1 d .
C1 C 0.2136(2) 0.4833(2) 0.11210(13) 0.0194(4) Uani 1 1 d .
C2 C 0.0633(2) 0.4297(2) 0.29577(13) 0.0170(4) Uani 1 1 d .
C3 C 0.5822(2) 0.3717(2) 0.36926(14) 0.0222(4) Uani 1 1 d .
C4 C 0.1457(3) 0.0965(2) 0.21571(17) 0.0298(5) Uani 1 1 d .
H4 H 0.144 0.0349 0.2755 0.036 Uiso 1 1 calc R
C5 C 0.0115(3) 0.2093(2) 0.18896(19) 0.0343(5) Uani 1 1 d .
H5 H -0.0937 0.2359 0.2277 0.041 Uiso 1 1 calc R
C6 C 0.0638(4) 0.2736(3) 0.0946(2) 0.0489(7) Uani 1 1 d .
H6 H -0.0008 0.3503 0.0582 0.059 Uiso 1 1 calc R
C7 C 0.2342(4) 0.2019(3) 0.06288(18) 0.0525(8) Uani 1 1 d .
H7 H 0.3013 0.2246 0.0028 0.063 Uiso 1 1 calc R
C8 C 0.2816(3) 0.0914(3) 0.1388(2) 0.0391(6) Uani 1 1 d .
H8 H 0.3857 0.026 0.1379 0.047 Uiso 1 1 calc R
C9 C 0.3230(2) 0.1714(2) 0.47904(13) 0.0209(4) Uani 1 1 d .
H9 H 0.4337 0.1469 0.4833 0.025 Uiso 1 1 calc R
C10 C 0.2491(2) 0.0915(2) 0.43541(14) 0.0209(4) Uani 1 1 d .
H10 H 0.3022 0.0053 0.4059 0.025 Uiso 1 1 calc R
C11 C 0.0779(2) 0.1676(2) 0.44503(15) 0.0269(4) Uani 1 1 d .
H11 H -0.0002 0.14 0.4223 0.032 Uiso 1 1 calc R
C12 C 0.0477(3) 0.2927(2) 0.49543(14) 0.0300(5) Uani 1 1 d .
H12 H -0.0538 0.3605 0.5123 0.036 Uiso 1 1 calc R
C13 C 0.1980(3) 0.2959(2) 0.51532(13) 0.0268(5) Uani 1 1 d .
H13 H 0.2136 0.3673 0.5469 0.032 Uiso 1 1 calc R
C14 C 0.5975(3) 0.6303(2) 0.21527(16) 0.0285(5) Uani 1 1 d .
H14 H 0.7105 0.5983 0.1908 0.034 Uiso 1 1 calc R
C15 C 0.4694(3) 0.6411(2) 0.16599(15) 0.0259(4) Uani 1 1 d .
H15 H 0.4838 0.6186 0.1032 0.031 Uiso 1 1 calc R
C16 C 0.3154(2) 0.6923(2) 0.22932(15) 0.0252(4) Uani 1 1 d .
H16 H 0.2112 0.7079 0.2157 0.03 Uiso 1 1 calc R
C17 C 0.3490(3) 0.7156(2) 0.31762(17) 0.0291(5) Uani 1 1 d .
H17 H 0.2706 0.7501 0.3715 0.035 Uiso 1 1 calc R
C18 C 0.5224(3) 0.6769(2) 0.30838(17) 0.0311(5) Uani 1 1 d .
H18 H 0.5781 0.6813 0.3555 0.037 Uiso 1 1 calc R
C19 C 0.6033(2) 0.14002(19) 0.20837(13) 0.0147(3) Uani 1 1 d .
C20 C 0.6732(2) 0.0284(2) 0.27721(13) 0.0179(4) Uani 1 1 d .
H20 H 0.6301 0.0325 0.3436 0.021 Uiso 1 1 calc R
C21 C 0.8071(2) -0.0889(2) 0.24716(14) 0.0204(4) Uani 1 1 d .
H21 H 0.8526 -0.163 0.2935 0.024 Uiso 1 1 calc R
C22 C 0.8726(2) -0.0956(2) 0.14867(15) 0.0220(4) Uani 1 1 d .
H22 H 0.961 -0.1749 0.1288 0.026 Uiso 1 1 calc R
C23 C 0.8064(2) 0.0161(2) 0.07961(14) 0.0205(4) Uani 1 1 d .
H23 H 0.8518 0.0127 0.0134 0.025 Uiso 1 1 calc R
C24 C 0.6729(2) 0.1326(2) 0.10911(13) 0.0184(4) Uani 1 1 d .
H24 H 0.6288 0.2069 0.0624 0.022 Uiso 1 1 calc R
H1 H 0.276(3) 0.468(3) 0.3674(19) 0.047(7) Uiso 1 1 d .

loop_
_atom_site_aniso_label
_atom_site_aniso_U_11
_atom_site_aniso_U_22
_atom_site_aniso_U_33
_atom_site_aniso_U_23
_atom_site_aniso_U_13
_atom_site_aniso_U_12
Fe1 0.01732(14) 0.01404(14) 0.01602(14) -0.00195(10) -0.00738(10) -0.00487(10)
Fe2 0.01414(13) 0.01258(13) 0.01266(13) -0.00031(10) -0.00359(10) -0.00221(10)
Fe3 0.01633(14) 0.01359(14) 0.01953(14) -0.00283(10) -0.00709(10) -0.00446(10)
P1 0.0139(2) 0.0119(2) 0.0128(2) -0.00102(16) -0.00431(17) -0.00310(17)
O1 0.0374(8) 0.0283(8) 0.0284(8) 0.0104(6) -0.0174(7) -0.0132(7)
O2 0.0214(7) 0.0233(7) 0.0263(7) -0.0055(6) -0.0092(6) 0.0027(6)
O3 0.0305(8) 0.0347(8) 0.0364(8) 0.0019(7) -0.0196(7) -0.0067(7)
C1 0.0190(9) 0.0246(10) 0.0177(9) -0.0032(8) -0.0090(7) -0.0058(8)
C2 0.0198(9) 0.0157(9) 0.0169(9) -0.0007(7) -0.0054(7) -0.0063(8)
C3 0.0239(10) 0.0213(10) 0.0249(10) -0.0060(8) -0.0078(8) -0.0065(8)
C4 0.0454(13) 0.0191(10) 0.0352(12) -0.0023(8) -0.0190(10) -0.0156(9)
C5 0.0228(10) 0.0280(11) 0.0614(16) -0.0186(11) -0.0101(10) -0.0113(9)
C6 0.080(2) 0.0300(12) 0.0622(17) 0.0053(12) -0.0589(16) -0.0238(13)
C7 0.084(2) 0.0674(19) 0.0283(13) -0.0243(13) 0.0048(13) -0.0557(17)
C8 0.0280(12) 0.0317(12) 0.0686(17) -0.0317(12) -0.0118(11) -0.0061(9)
C9 0.0223(9) 0.0211(9) 0.0146(9) 0.0047(7) -0.0054(7) -0.0014(8)
C10 0.0263(10) 0.0136(9) 0.0195(9) 0.0052(7) -0.0038(8) -0.0053(8)
C11 0.0224(10) 0.0283(11) 0.0266(10) 0.0114(8) -0.0045(8) -0.0114(8)
C12 0.0245(10) 0.0297(11) 0.0193(10) 0.0067(8) 0.0047(8) 0.0046(9)
C13 0.0390(12) 0.0222(10) 0.0121(9) 0.0007(7) -0.0036(8) 0.0001(9)
C14 0.0223(10) 0.0242(10) 0.0415(12) 0.0041(9) -0.0099(9) -0.0127(8)
C15 0.0310(11) 0.0192(10) 0.0300(11) 0.0058(8) -0.0125(9) -0.0108(8)
C16 0.0222(10) 0.0157(9) 0.0383(12) 0.0027(8) -0.0136(9) -0.0037(8)
C17 0.0323(11) 0.0162(9) 0.0413(12) -0.0089(9) -0.0074(10) -0.0067(8)
C18 0.0366(12) 0.0218(10) 0.0458(13) -0.0020(9) -0.0208(10) -0.0153(9)
C19 0.0150(8) 0.0137(8) 0.0173(9) -0.0021(7) -0.0032(7) -0.0063(7)
C20 0.0195(9) 0.0180(9) 0.0154(9) -0.0005(7) -0.0019(7) -0.0060(7)
C21 0.0194(9) 0.0149(9) 0.0253(10) 0.0011(7) -0.0053(8) -0.0036(7)
C22 0.0167(9) 0.0182(9) 0.0317(11) -0.0083(8) -0.0036(8) -0.0031(7)
C23 0.0184(9) 0.0271(10) 0.0183(9) -0.0088(8) -0.0009(7) -0.0079(8)
C24 0.0183(9) 0.0220(9) 0.0161(9) -0.0018(7) -0.0050(7) -0.0062(7)

loop_
_atom_type_symbol
_atom_type_description
_atom_type_scat_dispersion_real
_atom_type_scat_dispersion_imag
_atom_type_scat_source
C C 0.0033 0.0016 'International Tables Vol C Tables 4.2.6.8 and 6.1.1.4'
H H 0 0 'International Tables Vol C Tables 4.2.6.8 and 6.1.1.4'
Fe Fe 0.3463 0.8444 'International Tables Vol C Tables 4.2.6.8 and 6.1.1.4'
O O 0.0106 0.006 'International Tables Vol C Tables 4.2.6.8 and 6.1.1.4'
P P 0.1023 0.0942 'International Tables Vol C Tables 4.2.6.8 and 6.1.1.4'

loop_
_geom_angle_atom_site_label_1
_geom_angle_atom_site_label_2
_geom_angle_atom_site_label_3
_geom_angle
C1 Fe1 C7 94.16(10)
C1 Fe1 C2 86.85(8)
C7 Fe1 C2 152.53(10)
C1 Fe1 C6 89.98(9)
C7 Fe1 C6 40.17(12)
C2 Fe1 C6 112.47(11)
C1 Fe1 C5 120.82(9)
C7 Fe1 C5 65.66(10)
C2 Fe1 C5 90.29(8)
C6 Fe1 C5 38.36(10)
C1 Fe1 C8 129.64(10)
C7 Fe1 C8 38.74(11)
C2 Fe1 C8 142.33(9)
C6 Fe1 C8 65.34(10)
C5 Fe1 C8 64.68(9)
C1 Fe1 C4 154.00(8)
C7 Fe1 C4 64.45(10)
C2 Fe1 C4 105.30(8)
C6 Fe1 C4 64.21(9)
C5 Fe1 C4 38.41(9)
C8 Fe1 C4 37.92(9)
C1 Fe1 P1 92.64(6)
C7 Fe1 P1 118.83(10)
C2 Fe1 P1 88.49(5)
C6 Fe1 P1 159.00(9)
C5 Fe1 P1 146.40(7)
C8 Fe1 P1 97.48(6)
C4 Fe1 P1 110.27(6)
C1 Fe1 Fe2 111.04(6)
C7 Fe1 Fe2 152.82(9)
C2 Fe1 Fe2 44.31(5)
C6 Fe1 Fe2 144.26(9)
C5 Fe1 Fe2 106.93(7)
C8 Fe1 Fe2 114.08(8)
C4 Fe1 Fe2 93.13(6)
P1 Fe1 Fe2 52.380(14)
C2 Fe2 C11 95.10(8)
C2 Fe2 C10 129.89(8)
C11 Fe2 C10 39.78(8)
C2 Fe2 C9 158.02(8)
C11 Fe2 C9 66.04(8)
C10 Fe2 C9 39.22(8)
C2 Fe2 C13 123.72(8)
C11 Fe2 C13 65.70(9)
C10 Fe2 C13 66.04(8)
C9 Fe2 C13 39.47(7)
C2 Fe2 C12 92.63(8)
C11 Fe2 C12 39.36(9)
C10 Fe2 C12 66.21(8)
C9 Fe2 C12 65.72(8)
C13 Fe2 C12 38.71(9)
C2 Fe2 P1 96.33(6)
C11 Fe2 P1 135.01(6)
C10 Fe2 P1 104.56(6)
C9 Fe2 P1 105.00(5)
C13 Fe2 P1 135.49(6)
C12 Fe2 P1 170.10(6)
C2 Fe2 Fe1 52.11(6)
C11 Fe2 Fe1 103.70(6)
C10 Fe2 Fe1 108.02(5)
C9 Fe2 Fe1 140.49(5)
C13 Fe2 Fe1 169.04(6)
C12 Fe2 Fe1 131.00(6)
P1 Fe2 Fe1 53.839(14)
C2 Fe2 Fe3 97.30(6)
C11 Fe2 Fe3 165.48(6)
C10 Fe2 Fe3 131.10(5)
C9 Fe2 Fe3 100.21(6)
C13 Fe2 Fe3 100.91(6)
C12 Fe2 Fe3 132.11(7)
P1 Fe2 Fe3 50.780(14)
Fe1 Fe2 Fe3 89.914(10)
C2 Fe2 H1 88.3(9)
C11 Fe2 H1 141.7(9)
C10 Fe2 H1 138.8(9)
C9 Fe2 H1 99.6(9)
C13 Fe2 H1 80.7(9)
C12 Fe2 H1 102.4(9)
P1 Fe2 H1 82.1(9)
Fe1 Fe2 H1 108.3(9)
Fe3 Fe2 H1 31.9(9)
C3 Fe3 C18 91.17(9)
C3 Fe3 C14 99.38(9)
C18 Fe3 C14 39.56(9)
C3 Fe3 C16 156.98(8)
C18 Fe3 C16 66.21(8)
C14 Fe3 C16 66.34(8)
C3 Fe3 C17 118.99(9)
C18 Fe3 C17 39.30(9)
C14 Fe3 C17 66.31(9)
C16 Fe3 C17 39.64(8)
C3 Fe3 C15 136.14(9)
C18 Fe3 C15 66.09(8)
C14 Fe3 C15 39.47(8)
C16 Fe3 C15 39.35(8)
C17 Fe3 C15 66.15(9)
C3 Fe3 P1 91.88(6)
C18 Fe3 P1 161.29(7)
C14 Fe3 P1 121.76(7)
C16 Fe3 P1 110.91(6)
C17 Fe3 P1 147.48(6)
C15 Fe3 P1 99.52(6)
C3 Fe3 Fe2 91.98(6)
C18 Fe3 Fe2 148.12(7)
C14 Fe3 Fe2 166.58(6)
C16 Fe3 Fe2 104.95(6)
C17 Fe3 Fe2 114.15(6)
C15 Fe3 Fe2 127.44(6)
P1 Fe3 Fe2 50.160(14)
C3 Fe3 H1 98.2(9)
C18 Fe3 H1 115.3(10)
C14 Fe3 H1 149.3(10)
C16 Fe3 H1 88.3(9)
C17 Fe3 H1 83.1(10)
C15 Fe3 H1 125.1(9)
P1 Fe3 H1 82.5(10)
Fe2 Fe3 H1 32.9(10)
C19 P1 Fe2 129.63(6)
C19 P1 Fe3 122.05(6)
Fe2 P1 Fe3 79.059(17)
C19 P1 Fe1 116.11(6)
Fe2 P1 Fe1 73.781(17)
Fe3 P1 Fe1 120.47(2)
O1 C1 Fe1 172.64(16)
O2 C2 Fe2 148.04(15)
O2 C2 Fe1 128.17(14)
Fe2 C2 Fe1 83.58(7)
O3 C3 Fe3 177.62(17)
C8 C4 C5 109.1(2)
C8 C4 Fe1 70.55(12)
C5 C4 Fe1 69.97(12)
C8 C4 H4 125.4
C5 C4 H4 125.4
Fe1 C4 H4 125.6
C6 C5 C4 107.6(2)
C6 C5 Fe1 69.44(13)
C4 C5 Fe1 71.62(12)
C6 C5 H5 126.2
C4 C5 H5 126.2
Fe1 C5 H5 124.4
C5 C6 C7 108.1(2)
C5 C6 Fe1 72.20(13)
C7 C6 Fe1 69.57(13)
C5 C6 H6 126
C7 C6 H6 126
Fe1 C6 H6 123.9
C8 C7 C6 107.3(2)
C8 C7 Fe1 72.70(13)
C6 C7 Fe1 70.26(13)
C8 C7 H7 126.3
C6 C7 H7 126.3
Fe1 C7 H7 122.4
C4 C8 C7 107.8(2)
C4 C8 Fe1 71.52(12)
C7 C8 Fe1 68.56(13)
C4 C8 H8 126.1
C7 C8 H8 126.1
Fe1 C8 H8 125.4
C10 C9 C13 107.97(18)
C10 C9 Fe2 70.17(10)
C13 C9 Fe2 70.33(10)
C10 C9 H9 126
C13 C9 H9 126
Fe2 C9 H9 125.1
C9 C10 C11 107.46(18)
C9 C10 Fe2 70.61(10)
C11 C10 Fe2 69.87(11)
C9 C10 H10 126.3
C11 C10 H10 126.3
Fe2 C10 H10 124.9
C12 C11 C10 108.11(19)
C12 C11 Fe2 71.20(12)
C10 C11 Fe2 70.35(11)
C12 C11 H11 125.9
C10 C11 H11 125.9
Fe2 C11 H11 124.1
C13 C12 C11 107.92(18)
C13 C12 Fe2 70.28(11)
C11 C12 Fe2 69.44(11)
C13 C12 H12 126
C11 C12 H12 126
Fe2 C12 H12 125.8
C12 C13 C9 108.53(19)
C12 C13 Fe2 71.01(11)
C9 C13 Fe2 70.20(11)
C12 C13 H13 125.7
C9 C13 H13 125.7
Fe2 C13 H13 124.7
C18 C14 C15 107.76(19)
C18 C14 Fe3 70.12(12)
C15 C14 Fe3 70.85(11)
C18 C14 H14 126.1
C15 C14 H14 126.1
Fe3 C14 H14 124.5
C16 C15 C14 108.08(19)
C16 C15 Fe3 70.15(11)
C14 C15 Fe3 69.69(11)
C16 C15 H15 126
C14 C15 H15 126
Fe3 C15 H15 125.8
C15 C16 C17 107.83(18)
C15 C16 Fe3 70.50(11)
C17 C16 Fe3 70.19(11)
C15 C16 H16 126.1
C17 C16 H16 126.1
Fe3 C16 H16 124.8
C18 C17 C16 107.70(19)
C18 C17 Fe3 69.84(12)
C16 C17 Fe3 70.18(11)
C18 C17 H17 126.1
C16 C17 H17 126.1
Fe3 C17 H17 125.4
C17 C18 C14 108.61(19)
C17 C18 Fe3 70.86(11)
C14 C18 Fe3 70.32(12)
C17 C18 H18 125.7
C14 C18 H18 125.7
Fe3 C18 H18 124.7
C20 C19 C24 118.52(16)
C20 C19 P1 124.69(14)
C24 C19 P1 116.78(13)
C21 C20 C19 120.43(17)
C21 C20 H20 119.8
C19 C20 H20 119.8
C22 C21 C20 120.21(17)
C22 C21 H21 119.9
C20 C21 H21 119.9
C21 C22 C23 119.95(17)
C21 C22 H22 120
C23 C22 H22 120
C24 C23 C22 120.04(17)
C24 C23 H23 120
C22 C23 H23 120
C23 C24 C19 120.82(17)
C23 C24 H24 119.6
C19 C24 H24 119.6

loop_
_geom_bond_atom_site_label_1
_geom_bond_atom_site_label_2
_geom_bond_distance
Fe1 C1 1.7388(19)
Fe1 C7 2.075(2)
Fe1 C2 2.0790(18)
Fe1 C6 2.084(2)
Fe1 C5 2.119(2)
Fe1 C8 2.128(2)
Fe1 C4 2.141(2)
Fe1 P1 2.2010(5)
Fe1 Fe2 2.6177(3)
Fe2 C2 1.8401(18)
Fe2 C11 2.0963(19)
Fe2 C10 2.1027(18)
Fe2 C9 2.1085(18)
Fe2 C13 2.1102(19)
Fe2 C12 2.1195(19)
Fe2 P1 2.1593(5)
Fe2 Fe3 2.7611(4)
Fe2 H1 1.66(3)
Fe3 C3 1.749(2)
Fe3 C18 2.093(2)
Fe3 C14 2.095(2)
Fe3 C16 2.1058(19)
Fe3 C17 2.106(2)
Fe3 C15 2.111(2)
Fe3 P1 2.1787(5)
Fe3 H1 1.61(3)
P1 C19 1.8188(18)
O1 C1 1.157(2)
O2 C2 1.180(2)
O3 C3 1.160(2)
C4 C8 1.387(3)
C4 C5 1.401(3)
C4 H4 0.93
C5 C6 1.381(4)
C5 H5 0.93
C6 C7 1.428(4)
C6 H6 0.93
C7 C8 1.395(4)
C7 H7 0.93
C8 H8 0.93
C9 C10 1.413(3)
C9 C13 1.425(3)
C9 H9 0.93
C10 C11 1.429(3)
C10 H10 0.93
C11 C12 1.420(3)
C11 H11 0.93
C12 C13 1.402(3)
C12 H12 0.93
C13 H13 0.93
C14 C18 1.417(3)
C14 C15 1.420(3)
C14 H14 0.93
C15 C16 1.420(3)
C15 H15 0.93
C16 C17 1.428(3)
C16 H16 0.93
C17 C18 1.412(3)
C17 H17 0.93
C18 H18 0.93
C19 C20 1.397(3)
C19 C24 1.399(3)
C20 C21 1.391(3)
C20 H20 0.93
C21 C22 1.383(3)
C21 H21 0.93
C22 C23 1.387(3)
C22 H22 0.93
C23 C24 1.384(3)
C23 H23 0.93
C24 H24 0.93
